data_9011485
loop_
_publ_author_name
'Alberti, A.'
'Sabelli, C.'

_publ_section_title
;
 Statistical and true symmetry of ferrierite:
 possible absence of straight T-O-T bridging bonds
;
_journal_name_full 'Zeitschrift fur Kristallographie'
_journal_page_first 249
_journal_page_last 256
_journal_volume 178
_journal_year 1987
_chemical_compound_source 'Monastir, Sardinia, Italy'
_chemical_formula_sum 'Al2.28 H26.328 K0.82 Mg O47.56 Si15.72'
_chemical_name_mineral Ferrierite-Mg
_space_group_IT_number 71
_symmetry_space_group_name_Hall '-I 2 2'
_symmetry_space_group_name_H-M 'I m m m'
_cell_angle_alpha 90
_cell_angle_beta 90
_cell_angle_gamma 90
_cell_formula_units_Z 2
_cell_length_a 19.2310
_cell_length_b 14.145
_cell_length_c 7.499
_cell_volume 2039.897
_database_code_amcsd 0010964
_exptl_crystal_density_diffrn 2.188
_cod_data_source_file 09972.cif
_cod_data_source_block global
_cod_original_formula_sum 'K.82 Mg (Si15.72 Al2.28) O47.56 H26.328'
_cod_database_code 9011485

loop_
_space_group_symop_operation_xyz
x,y,z
1/2+x,1/2+y,1/2+z
x,-y,z
1/2+x,1/2-y,1/2+z
-x,y,-z
1/2-x,1/2+y,1/2-z
-x,y,z
1/2-x,1/2+y,1/2+z
x,-y,-z
1/2+x,1/2-y,1/2-z
x,y,-z
1/2+x,1/2+y,1/2-z
-x,-y,z
1/2-x,1/2-y,1/2+z
-x,-y,-z
1/2-x,1/2-y,1/2-z

loop_
_atom_site_aniso_label
_atom_site_aniso_U_11
_atom_site_aniso_U_22
_atom_site_aniso_U_33
_atom_site_aniso_U_12
_atom_site_aniso_U_13
_atom_site_aniso_U_23
K 0.06000 0.05700 0.10200 0.00000 0.00000 0.00000
Mg 0.03500 0.05300 0.01900 0.00000 0.00000 0.00000
Si1 0.02400 0.01400 0.01300 0.00000 0.00000 0.00000
Al1 0.02400 0.01400 0.01300 0.00000 0.00000 0.00000
Si2 0.02000 0.01300 0.00900 -0.00200 0.00000 0.00000
Al2 0.02000 0.01300 0.00900 -0.00200 0.00000 0.00000
Si3 0.03000 0.01900 0.01300 0.00000 -0.00100 0.00000
Al3 0.03000 0.01900 0.01300 0.00000 -0.00100 0.00000
Si4 0.02300 0.01700 0.00500 0.00000 -0.00100 -0.00100
Al4 0.02300 0.01700 0.00500 0.00000 -0.00100 -0.00100
O1 0.02200 0.03700 0.03900 0.00000 0.00000 0.00000
O2 0.06800 0.03400 0.00800 0.00000 0.00000 0.00000
O3 0.04400 0.03000 0.07800 0.01000 0.00000 0.00000
O4 0.04500 0.09800 0.03700 0.00000 -0.02100 0.00000
O5 0.04600 0.05100 0.05500 0.02100 0.00100 -0.00400
O6 0.06300 0.05800 0.00000 -0.01500 0.00000 0.00000
O7 0.04200 0.07100 0.02500 -0.00900 -0.01100 -0.02800
O8 0.06200 0.02400 0.05100 0.00000 0.01200 -0.01300
Wat1 0.03900 0.07100 0.02000 0.00000 0.00000 0.00000
Wat2 0.04000 0.13100 0.02200 -0.03100 0.00000 0.00000
Wat3 0.21000 0.13700 0.05000 -0.14100 0.00000 0.00000
Wat4 0.18000 0.32000 0.46900 0.00000 0.00000 -0.27500
Wat5 0.03000 0.30900 0.29100 0.00000 0.00000 0.20100
Wat6 0.03600 0.06700 0.11700 0.00000 -0.01900 0.00000

loop_
_atom_site_label
_atom_site_fract_x
_atom_site_fract_y
_atom_site_fract_z
_atom_site_occupancy
_atom_site_U_iso_or_equiv
_atom_site_type_symbol
_atom_site_attached_hydrogens
K 0.42540 0.00000 0.00000 0.41000 0.07346 K 0
Mg 0.00000 0.00000 0.50000 1.00000 0.03546 Mg 0
Si1 0.15500 0.00000 0.00000 0.88000 0.01646 Si 0
Al1 0.15500 0.00000 0.00000 0.12000 0.01646 Al 0
Si2 0.08380 0.20230 0.00000 0.69000 0.01393 Si 0
Al2 0.08380 0.20230 0.00000 0.31000 0.01393 Al 0
Si3 0.27150 0.00000 0.29220 0.88000 0.02026 Si 0
Al3 0.27150 0.00000 0.29220 0.12000 0.02026 Al 0
Si4 0.32310 0.20260 0.20690 0.96000 0.01520 Si 0
Al4 0.32310 0.20260 0.20690 0.04000 0.01520 Al 0
O1 0.00000 0.21580 0.00000 1.00000 0.03293 O 0
O2 0.24950 0.00000 0.50000 1.00000 0.03673 O 0
O3 0.10290 0.08920 0.00000 1.00000 0.05066 O 0
O4 0.20190 0.00000 0.17770 1.00000 0.06079 O 0
O5 0.25000 0.25000 0.25000 1.00000 0.05066 O 0
O6 0.15640 0.28130 0.50000 1.00000 0.04053 O 0
O7 0.11510 0.25050 0.18220 1.00000 0.03800 O 0
O8 0.32090 0.09120 0.24700 1.00000 0.04433 O 0
Wat1 0.00000 0.00000 0.23510 1.00000 0.04306 O 2
Wat2 0.09820 0.06680 0.50000 0.50000 0.06459 O 2
Wat3 0.04580 0.13290 0.50000 0.50000 0.13298 O 2
Wat4 0.00000 0.42120 0.20710 0.50000 0.32296 O 2
Wat5 0.00000 0.65680 0.36700 0.50000 0.21024 O 2
Wat6 0.05380 0.50000 0.25640 0.39000 0.07346 O 2

loop_
_cod_changelog_entry_id
_cod_changelog_entry_author
_cod_changelog_entry_date
_cod_changelog_entry_text
1
;cod-tools version 3.8.0
Id: cif_guess_AMCSD_atom_types 9581 2023-05-17 12:35:41Z saulius
;
2023-05-18T11:41:32+03:00
;Derived atom types and hydrogen counts
from atom names that follow the AMCSD naming convention
(Wat == water, O-H == hydroxyl).
;

loop_
_cod_related_entry_id
_cod_related_entry_database
_cod_related_entry_code
1 AMCSD 0010964

_cod_duplicate_entry 9008378
